data_1561804
loop_
_publ_author_name
'Dixon, Charlotte A.L.'
'Kavanagh, Christopher M.'
'Knight, Kevin S.'
'Kockelmann, Winfried'
'Morrison, Finlay D.'
'Lightfoot, Philip'

_publ_section_title
;
 Thermal evolution of the crystal structure of the orthorhombic perovskite
 LaFeO3
;
_journal_name_full 'Journal of Solid State Chemistry'
_journal_page_first 337
_journal_page_last 342
_journal_paper_doi 10.1016/j.jssc.2015.07.019
_journal_volume 230
_journal_year 2015
_chemical_formula_sum 'Fe La O3'
_chemical_formula_weight 242.75
_space_group_IT_number 62
_space_group_name_Hall '-P 2ac 2n'
_space_group_name_H-M_alt 'P n m a'
_symmetry_cell_setting orthorhombic
_symmetry_space_group_name_H-M 'P n m a'
_cell_angle_alpha 90.0
_cell_angle_beta 90.0
_cell_angle_gamma 90.0
_cell_formula_units_Z 4
_cell_length_a 5.56275(4)
_cell_length_b 7.84160(6)
_cell_length_c 5.54642(4)
_cell_measurement_temperature 50
_cell_volume 241.940(3)
_computing_structure_refinement GSAS
_pd_phase_name 'from C:/gsas/MyWork/Chris Kavanagh_LaFeO3HRPDbanks12 - Copy/25C/En'
_pd_proc_ls_prof_R_factor 0.0402
_pd_proc_ls_prof_wR_factor 0.0399
_refine_ls_goodness_of_fit_all 2.60
_refine_ls_matrix_type full
_refine_ls_number_parameters 44
_refine_ls_number_restraints 0
_refine_ls_shift/su_max 0.01
_refine_ls_shift/su_mean 0.00
_cod_data_source_file JSSC-2015-230-337.cif
_cod_data_source_block LAFEO3PNMA
_cod_depositor_comments
;
The following automatic conversions were performed:

data item '_geom_angle_publ_flag' value 'N' was changed to 'n' in
accordance with the built-in table derived from the CIF Core
dictionary named 'cif_core.dic' version 2.4.5 last updated on
2014-11-21 (42 times).

data item '_geom_bond_publ_flag' value 'N' was changed to 'n' in
accordance with the built-in table derived from the CIF Core
dictionary named 'cif_core.dic' version 2.4.5 last updated on
2014-11-21 (52 times).

Automatic conversion script
Id: cif_fix_values 8369 2020-08-20 11:38:08Z andrius 
;
_cod_original_cell_volume 241.940(4)
_cod_database_code 1561804

loop_
_symmetry_equiv_pos_site_id
_symmetry_equiv_pos_as_xyz
1 +x,+y,+z
2 -x+1/2,+y+1/2,+z+1/2
3 +x,-y+1/2,+z
4 -x+1/2,-y,+z+1/2
-1 -x,-y,-z
-2 +x+1/2,-y+1/2,-z+1/2
-3 -x,+y+1/2,-z
-4 +x+1/2,+y,-z+1/2

loop_
_atom_site_type_symbol
_atom_site_label
_atom_site_fract_x
_atom_site_fract_y
_atom_site_fract_z
_atom_site_occupancy
_atom_site_thermal_displace_type
_atom_site_U_iso_or_equiv
_atom_site_symmetry_multiplicity
La La1 0.03119(10) 0.25 -0.00734(23) 1.0 Uiso 0.00345(12) 4
Fe Fe1 0.0 0.0 0.5 1.0 Uiso 0.00506(9) 4
O- O1 0.48513(18) 0.25 0.07365(28) 1.0 Uiso 0.00210(24) 4
O- O2 0.28365(13) 0.04015(11) -0.28278(14) 1.0 Uiso 0.00358(16) 8

loop_
_atom_type_symbol
_atom_type_number_in_cell
La 4.0
Fe 4.0
O- 12.0

loop_
_geom_angle_atom_site_label_1
_geom_angle_atom_site_label_2
_geom_angle_atom_site_label_3
_geom_angle
_geom_angle_site_symmetry_1
_geom_angle_site_symmetry_2
_geom_angle_site_symmetry_3
_geom_angle_publ_flag
O1 La1 O1 85.99(5) 1_555 . -2_465 n
O1 La1 O2 65.10(4) 1_555 . 1_555 n
O1 La1 O2 65.10(4) 1_555 . 3_555 n
O1 La1 O2 129.709(33) 1_555 . -2_565 n
O1 La1 O2 129.709(33) 1_555 . -4_555 n
O1 La1 O2 129.033(29) -2_566 . 1_555 n
O1 La1 O2 129.033(29) -2_566 . 3_555 n
O1 La1 O2 114.48(4) -2_566 . -2_565 n
O1 La1 O2 114.48(4) -2_566 . -4_555 n
O2 La1 O2 76.83(5) 1_555 . 3_555 n
O2 La1 O2 116.29(5) 1_555 . -2_565 n
O2 La1 O2 66.747(26) 1_555 . -4_555 n
O2 La1 O2 66.747(26) 3_555 . -2_565 n
O2 La1 O2 116.29(5) 3_555 . -4_555 n
O2 La1 O2 84.77(5) -2_565 . -4_555 n
O1 Fe1 O1 180.0 2_545 . -2_465 n
O1 Fe1 O2 89.92(5) 2_545 . 1_556 n
O1 Fe1 O2 88.91(6) 2_545 . 4_555 n
O1 Fe1 O2 90.08(5) 2_545 . -1_555 n
O1 Fe1 O2 91.09(6) 2_545 . -4_556 n
O1 Fe1 O2 90.08(5) -2_566 . 1_556 n
O1 Fe1 O2 91.09(6) -2_566 . 4_555 n
O1 Fe1 O2 89.92(5) -2_566 . -1_555 n
O1 Fe1 O2 88.91(6) -2_566 . -4_556 n
O2 Fe1 O2 91.279(10) 1_556 . 4_555 n
O2 Fe1 O2 180.0 1_556 . -1_555 n
O2 Fe1 O2 88.721(10) 1_556 . -4_556 n
O2 Fe1 O2 88.721(10) 4_555 . -1_555 n
O2 Fe1 O2 180.0 4_555 . -4_556 n
O2 Fe1 O2 91.279(10) -1_555 . -4_556 n
La1 O1 La1 106.17(5) 1_555 . -2_555 n
La1 O1 Fe1 90.283(33) 1_555 . 2_554 n
La1 O1 Fe1 90.283(33) 1_555 . 4_554 n
La1 O1 Fe1 101.44(4) -2_656 . 2_554 n
La1 O1 Fe1 101.44(4) -2_656 . 4_554 n
Fe1 O1 Fe1 156.00(8) 2_554 . 4_554 n
La1 O2 La1 98.94(4) 1_555 . -2_554 n
La1 O2 Fe1 91.537(32) 1_555 . 1_554 n
La1 O2 Fe1 87.969(33) 1_555 . 4_554 n
La1 O2 Fe1 105.22(4) -2_655 . 1_554 n
La1 O2 Fe1 98.08(4) -2_655 . 4_554 n
Fe1 O2 Fe1 156.48(4) 1_554 . 4_554 n

loop_
_geom_bond_atom_site_label_1
_geom_bond_atom_site_label_2
_geom_bond_distance
_geom_bond_site_symmetry_1
_geom_bond_site_symmetry_2
_geom_bond_publ_flag
La1 La1 3.93697(11) . -1_555 n
La1 La1 3.93697(11) . -1_565 n
La1 La1 3.8706(18) . -2_454 n
La1 La1 3.9856(19) . -2_455 n
La1 La1 3.8706(18) . -2_554 n
La1 La1 3.9856(19) . -2_555 n
La1 Fe1 3.3675(10) . 1_554 n
La1 Fe1 3.4339(11) . 1_555 n
La1 Fe1 3.5463(4) . 2_454 n
La1 Fe1 3.2628(4) . 2_554 n
La1 Fe1 3.3675(10) . 3_554 n
La1 Fe1 3.4339(11) . 3_555 n
La1 Fe1 3.5463(4) . 4_454 n
La1 Fe1 3.2628(4) . 4_554 n
La1 O1 3.0706(11) . 1_455 n
La1 O1 2.5648(11) . 1_555 n
La1 O1 3.1514(20) . -2_454 n
La1 O1 2.4190(20) . -2_455 n
La1 O2 2.6484(10) . 1_555 n
La1 O2 2.7908(10) . 2_555 n
La1 O2 2.6484(10) . 3_555 n
La1 O2 2.7908(10) . 4_555 n
La1 O2 3.2914(10) . -1_555 n
La1 O2 2.4411(11) . -2_454 n
La1 O2 3.2914(10) . -3_555 n
La1 O2 2.4411(11) . -4_454 n
Fe1 La1 3.4339(11) . 1_555 n
Fe1 La1 3.3675(10) . 1_556 n
Fe1 La1 3.5463(4) . 2_445 n
Fe1 La1 3.2628(4) . 2_545 n
Fe1 La1 3.3675(10) . -1_555 n
Fe1 La1 3.4339(11) . -1_556 n
Fe1 La1 3.2628(4) . -2_455 n
Fe1 La1 3.5463(4) . -2_555 n
Fe1 O1 2.00421(32) . 2_545 n
Fe1 O1 2.00421(32) . -2_455 n
Fe1 O2 2.0101(8) . 1_556 n
Fe1 O2 2.0019(8) . 4_555 n
Fe1 O2 2.0101(8) . -1_555 n
Fe1 O2 2.0019(8) . -4_455 n
O1 La1 2.5648(11) . 1_555 n
O1 La1 3.0706(11) . 1_655 n
O1 La1 3.1514(20) . -2_554 n
O1 La1 2.4190(20) . -2_555 n
O1 Fe1 2.00421(32) . 2_554 n
O1 Fe1 2.00421(32) . 4_554 n
O2 La1 2.6484(10) . 1_555 n
O2 La1 2.7908(10) . 2_544 n
O2 La1 3.2914(10) . -1_555 n
O2 La1 2.4411(11) . -2_554 n
O2 Fe1 2.0101(8) . 1_554 n
O2 Fe1 2.0019(8) . 4_554 n
